data_7014869
loop_
_publ_author_name
'Zhang, Furen'
'Song, Haibin'
'Zi, Guofu'

_publ_section_title
;
 Synthesis and catalytic activity of group 5 metal amides with chiral
 biaryldiamine-based ligands.
;
_journal_issue 7
_journal_name_full 'Dalton transactions (Cambridge, England : 2003)'
_journal_page_first 1547
_journal_page_last 1566
_journal_paper_doi 10.1039/c0dt01229g
_journal_volume 40
_journal_year 2011
_chemical_absolute_configuration rmad
_chemical_formula_moiety 'C38 H46 N4 O2 V'
_chemical_formula_sum 'C38 H46 N4 O2 V'
_chemical_formula_weight 641.73
_chemical_name_systematic
;
?
;
_space_group_IT_number 4
_symmetry_cell_setting monoclinic
_symmetry_space_group_name_Hall 'P 2yb'
_symmetry_space_group_name_H-M 'P 1 21 1'
_atom_sites_solution_hydrogens geom
_atom_sites_solution_primary direct
_atom_sites_solution_secondary difmap
_audit_creation_method SHELXL-97
_cell_angle_alpha 90.00
_cell_angle_beta 92.275(14)
_cell_angle_gamma 90.00
_cell_formula_units_Z 2
_cell_length_a 11.605(3)
_cell_length_b 10.657(2)
_cell_length_c 13.937(2)
_cell_measurement_reflns_used 4168
_cell_measurement_temperature 113(2)
_cell_measurement_theta_max 28.0
_cell_measurement_theta_min 1.5
_cell_volume 1722.3(6)
_computing_cell_refinement CrystalClear
_computing_data_collection CrystalClear
_computing_data_reduction CrystalStructure
_computing_publication_material 'CrystalStructure 3.7.0'
_computing_structure_refinement 'SHELXL-97 (Sheldrick, 1997)'
_computing_structure_solution 'SHELXS-97 (Sheldrick, 1990)'
_diffrn_ambient_temperature 113(2)
_diffrn_detector_area_resol_mean 7.31
_diffrn_measured_fraction_theta_full 0.962
_diffrn_measured_fraction_theta_max 0.958
_diffrn_measurement_device_type 'Rigaku Saturn'
_diffrn_measurement_method \w
_diffrn_radiation_monochromator multilayer
_diffrn_radiation_source 'rotating anode'
_diffrn_radiation_type MoK\a
_diffrn_radiation_wavelength 0.71075
_diffrn_reflns_av_R_equivalents 0.0000
_diffrn_reflns_av_sigmaI/netI 0.0079
_diffrn_reflns_limit_h_max 14
_diffrn_reflns_limit_h_min 0
_diffrn_reflns_limit_k_max 13
_diffrn_reflns_limit_k_min -13
_diffrn_reflns_limit_l_max 17
_diffrn_reflns_limit_l_min -17
_diffrn_reflns_number 8487
_diffrn_reflns_theta_full 25.00
_diffrn_reflns_theta_max 26.00
_diffrn_reflns_theta_min 1.46
_exptl_absorpt_coefficient_mu 0.326
_exptl_absorpt_correction_T_max 0.9258
_exptl_absorpt_correction_T_min 0.9142
_exptl_absorpt_correction_type multi-scan
_exptl_absorpt_process_details Crystalclear
_exptl_crystal_colour red
_exptl_crystal_density_diffrn 1.237
_exptl_crystal_density_method 'not measured'
_exptl_crystal_description prism
_exptl_crystal_F_000 682
_exptl_crystal_size_max 0.28
_exptl_crystal_size_mid 0.26
_exptl_crystal_size_min 0.24
_refine_diff_density_max 0.484
_refine_diff_density_min -0.552
_refine_diff_density_rms 0.118
_refine_ls_abs_structure_details 'Flack H D (1983), Acta Cryst. A39, 876-881'
_refine_ls_abs_structure_Flack 0.08(3)
_refine_ls_extinction_coef 0.205(18)
_refine_ls_extinction_expression Fc^*^=kFc[1+0.001xFc^2^\l^3^/sin(2\q)]^-1/4^
_refine_ls_extinction_method SHELXL
_refine_ls_goodness_of_fit_ref 1.213
_refine_ls_hydrogen_treatment constr
_refine_ls_matrix_type full
_refine_ls_number_parameters 422
_refine_ls_number_reflns 8487
_refine_ls_number_restraints 1
_refine_ls_restrained_S_all 1.213
_refine_ls_R_factor_all 0.0598
_refine_ls_R_factor_gt 0.0594
_refine_ls_shift/su_max 0.007
_refine_ls_shift/su_mean 0.000
_refine_ls_structure_factor_coef Fsqd
_refine_ls_weighting_details 'calc w=1/[\s^2^(Fo^2^)+(0.0986P)^2^+1.9344P] where P=(Fo^2^+2Fc^2^)/3'
_refine_ls_weighting_scheme calc
_refine_ls_wR_factor_gt 0.1941
_refine_ls_wR_factor_ref 0.1945
_reflns_number_gt 8413
_reflns_number_total 8487
_reflns_threshold_expression >2sigma(I)
_cod_data_source_file C0DT01229G.TXT
_cod_data_source_block compound17
_cod_original_cell_volume 1722.2(6)
_cod_original_sg_symbol_H-M 'P 21'
_cod_database_code 7014869

loop_
_symmetry_equiv_pos_as_xyz
'x, y, z'
'-x, y+1/2, -z'

loop_
_atom_site_label
_atom_site_type_symbol
_atom_site_fract_x
_atom_site_fract_y
_atom_site_fract_z
_atom_site_U_iso_or_equiv
_atom_site_adp_type
_atom_site_occupancy
_atom_site_symmetry_multiplicity
_atom_site_calc_flag
_atom_site_refinement_flags
_atom_site_disorder_assembly
_atom_site_disorder_group
V1 V 0.22242(6) 1.02334(7) 0.56135(5) 0.0162(2) Uani 1 1 d . . .
O1 O 0.1223(3) 0.8612(3) 0.5765(2) 0.0193(7) Uani 1 1 d . . .
O2 O 0.3485(3) 1.1553(3) 0.5958(2) 0.0194(7) Uani 1 1 d . . .
N1 N 0.1890(3) 0.9540(4) 0.7065(3) 0.0185(8) Uani 1 1 d . . .
N2 N 0.3935(3) 0.9566(4) 0.6118(3) 0.0157(8) Uani 1 1 d . . .
N3 N 0.2304(3) 0.9947(4) 0.4303(3) 0.0213(9) Uani 1 1 d . . .
N4 N 0.1092(3) 1.1458(4) 0.5632(3) 0.0239(9) Uani 1 1 d . . .
C1 C 0.3540(4) 0.9115(4) 0.8184(3) 0.0170(9) Uani 1 1 d . . .
C2 C 0.2439(4) 0.9661(4) 0.7986(3) 0.0167(9) Uani 1 1 d . . .
C3 C 0.1957(4) 1.0463(4) 0.8655(3) 0.0238(11) Uani 1 1 d . . .
H3 H 0.1223 1.0827 0.8514 0.029 Uiso 1 1 calc R . .
C4 C 0.2534(4) 1.0739(5) 0.9521(3) 0.0271(11) Uani 1 1 d . . .
H4 H 0.2177 1.1239 0.9989 0.033 Uiso 1 1 calc R . .
C5 C 0.3646(4) 1.0273(6) 0.9695(3) 0.0244(9) Uani 1 1 d . . .
H5 H 0.4062 1.0497 1.0270 0.029 Uiso 1 1 calc R . .
C6 C 0.4159(4) 0.9480(5) 0.9036(3) 0.0196(9) Uani 1 1 d . . .
C7 C 0.5413(4) 0.9094(5) 0.9214(3) 0.0226(10) Uani 1 1 d . . .
H7A H 0.5858 0.9813 0.9463 0.034 Uiso 1 1 calc R . .
H7B H 0.5732 0.8812 0.8610 0.034 Uiso 1 1 calc R . .
H7C H 0.5457 0.8409 0.9683 0.034 Uiso 1 1 calc R . .
C8 C 0.4049(4) 0.8169(4) 0.7535(3) 0.0171(9) Uani 1 1 d . . .
C9 C 0.4332(4) 0.8463(4) 0.6581(3) 0.0176(9) Uani 1 1 d . . .
C10 C 0.4898(4) 0.7565(5) 0.6029(4) 0.0228(10) Uani 1 1 d . . .
H10 H 0.5081 0.7761 0.5388 0.027 Uiso 1 1 calc R . .
C11 C 0.5190(4) 0.6404(5) 0.6404(4) 0.0261(11) Uani 1 1 d . . .
H11 H 0.5613 0.5824 0.6039 0.031 Uiso 1 1 calc R . .
C12 C 0.4855(4) 0.6093(5) 0.7324(4) 0.0249(11) Uani 1 1 d . . .
H12 H 0.5035 0.5285 0.7575 0.030 Uiso 1 1 calc R . .
C13 C 0.4260(4) 0.6944(5) 0.7882(4) 0.0223(10) Uani 1 1 d . . .
C14 C 0.3790(4) 0.6532(5) 0.8826(4) 0.0255(11) Uani 1 1 d . . .
H14A H 0.3770 0.5613 0.8852 0.038 Uiso 1 1 calc R . .
H14B H 0.3008 0.6863 0.8882 0.038 Uiso 1 1 calc R . .
H14C H 0.4286 0.6851 0.9356 0.038 Uiso 1 1 calc R . .
C15 C 0.1403(4) 0.8540(4) 0.6685(3) 0.0194(9) Uani 1 1 d . . .
C16 C 0.1089(4) 0.7384(5) 0.7245(3) 0.0207(10) Uani 1 1 d . . .
C17 C 0.1563(4) 0.6224(5) 0.7019(3) 0.0212(10) Uani 1 1 d . . .
C18 C 0.1401(4) 0.5222(6) 0.7635(3) 0.0282(10) Uani 1 1 d . . .
H18 H 0.1743 0.4437 0.7493 0.034 Uiso 1 1 calc R . .
C19 C 0.0751(4) 0.5323(6) 0.8460(3) 0.0304(11) Uani 1 1 d . . .
C20 C 0.0203(4) 0.6442(6) 0.8617(4) 0.0310(12) Uani 1 1 d . . .
H20 H -0.0282 0.6512 0.9147 0.037 Uiso 1 1 calc R . .
C21 C 0.0337(4) 0.7484(5) 0.8017(4) 0.0276(11) Uani 1 1 d . . .
C22 C 0.2202(4) 0.6004(5) 0.6126(4) 0.0249(10) Uani 1 1 d . . .
H22A H 0.2650 0.5227 0.6193 0.037 Uiso 1 1 calc R . .
H22B H 0.2724 0.6710 0.6022 0.037 Uiso 1 1 calc R . .
H22C H 0.1651 0.5931 0.5578 0.037 Uiso 1 1 calc R . .
C23 C 0.0702(6) 0.4223(7) 0.9145(5) 0.0515(18) Uani 1 1 d . . .
H23A H 0.1369 0.4253 0.9599 0.077 Uiso 1 1 calc R . .
H23B H 0.0716 0.3437 0.8781 0.077 Uiso 1 1 calc R . .
H23C H -0.0009 0.4267 0.9499 0.077 Uiso 1 1 calc R . .
C24 C -0.0376(5) 0.8642(6) 0.8173(5) 0.0390(14) Uani 1 1 d . . .
H24A H -0.0018 0.9143 0.8694 0.058 Uiso 1 1 calc R . .
H24B H -0.1155 0.8396 0.8345 0.058 Uiso 1 1 calc R . .
H24C H -0.0420 0.9141 0.7582 0.058 Uiso 1 1 calc R . .
C25 C 0.4206(4) 1.0733(5) 0.6333(3) 0.0167(9) Uani 1 1 d . . .
C26 C 0.5191(4) 1.1188(4) 0.6976(3) 0.0164(9) Uani 1 1 d . . .
C27 C 0.6312(4) 1.0734(4) 0.6880(3) 0.0191(9) Uani 1 1 d . . .
C28 C 0.7184(4) 1.1142(5) 0.7525(4) 0.0238(10) Uani 1 1 d . . .
H28 H 0.7946 1.0834 0.7461 0.029 Uiso 1 1 calc R . .
C29 C 0.6974(4) 1.1986(5) 0.8259(4) 0.0282(11) Uani 1 1 d . . .
C30 C 0.5866(4) 1.2479(5) 0.8310(4) 0.0259(11) Uani 1 1 d . . .
H30 H 0.5718 1.3086 0.8788 0.031 Uiso 1 1 calc R . .
C31 C 0.4971(4) 1.2106(4) 0.7680(3) 0.0201(10) Uani 1 1 d . . .
C32 C 0.6659(4) 0.9867(5) 0.6080(4) 0.0257(11) Uani 1 1 d . . .
H32A H 0.6697 0.9002 0.6318 0.038 Uiso 1 1 calc R . .
H32B H 0.7418 1.0117 0.5860 0.038 Uiso 1 1 calc R . .
H32C H 0.6089 0.9922 0.5544 0.038 Uiso 1 1 calc R . .
C33 C 0.7951(5) 1.2398(7) 0.8944(5) 0.0480(17) Uani 1 1 d . . .
H33A H 0.7648 1.2953 0.9435 0.072 Uiso 1 1 calc R . .
H33B H 0.8533 1.2847 0.8587 0.072 Uiso 1 1 calc R . .
H33C H 0.8304 1.1658 0.9254 0.072 Uiso 1 1 calc R . .
C34 C 0.3813(4) 1.2739(5) 0.7777(4) 0.0264(11) Uani 1 1 d . . .
H34A H 0.3783 1.3132 0.8411 0.040 Uiso 1 1 calc R . .
H34B H 0.3197 1.2113 0.7703 0.040 Uiso 1 1 calc R . .
H34C H 0.3709 1.3382 0.7278 0.040 Uiso 1 1 calc R . .
C35 C 0.1683(5) 1.0582(7) 0.3513(4) 0.0432(16) Uani 1 1 d . . .
H35A H 0.2210 1.0745 0.2995 0.065 Uiso 1 1 calc R . .
H35B H 0.1372 1.1378 0.3741 0.065 Uiso 1 1 calc R . .
H35C H 0.1048 1.0048 0.3271 0.065 Uiso 1 1 calc R . .
C36 C 0.2783(5) 0.8759(5) 0.3987(4) 0.0306(12) Uani 1 1 d . . .
H36A H 0.2161 0.8226 0.3722 0.046 Uiso 1 1 calc R . .
H36B H 0.3169 0.8336 0.4535 0.046 Uiso 1 1 calc R . .
H36C H 0.3342 0.8918 0.3492 0.046 Uiso 1 1 calc R . .
C37 C -0.0001(4) 1.1358(6) 0.6105(4) 0.0331(12) Uani 1 1 d . . .
H37A H 0.0094 1.1664 0.6766 0.050 Uiso 1 1 calc R . .
H37B H -0.0247 1.0478 0.6110 0.050 Uiso 1 1 calc R . .
H37C H -0.0585 1.1863 0.5756 0.050 Uiso 1 1 calc R . .
C38 C 0.1322(5) 1.2762(5) 0.5383(5) 0.0365(14) Uani 1 1 d . . .
H38A H 0.0688 1.3083 0.4967 0.055 Uiso 1 1 calc R . .
H38B H 0.2044 1.2812 0.5045 0.055 Uiso 1 1 calc R . .
H38C H 0.1387 1.3268 0.5970 0.055 Uiso 1 1 calc R . .

loop_
_atom_site_aniso_label
_atom_site_aniso_U_11
_atom_site_aniso_U_22
_atom_site_aniso_U_33
_atom_site_aniso_U_23
_atom_site_aniso_U_13
_atom_site_aniso_U_12
V1 0.0152(4) 0.0179(4) 0.0152(3) 0.0007(3) -0.0017(2) -0.0007(3)
O1 0.0193(17) 0.0241(18) 0.0145(15) -0.0014(14) -0.0005(12) -0.0028(13)
O2 0.0165(16) 0.0203(16) 0.0210(16) 0.0014(14) -0.0037(12) 0.0015(12)
N1 0.0163(19) 0.021(2) 0.0177(18) -0.0005(16) 0.0005(14) -0.0003(15)
N2 0.021(2) 0.0105(18) 0.0156(18) 0.0000(15) 0.0006(14) -0.0013(15)
N3 0.0232(19) 0.022(2) 0.0180(17) -0.0003(15) -0.0029(14) -0.0036(15)
N4 0.016(2) 0.029(2) 0.027(2) 0.0029(19) -0.0049(16) 0.0019(16)
C1 0.020(2) 0.016(2) 0.015(2) -0.0009(17) 0.0019(17) -0.0025(17)
C2 0.021(2) 0.014(2) 0.015(2) -0.0005(17) 0.0018(17) -0.0022(18)
C3 0.022(2) 0.025(3) 0.024(2) -0.0027(19) 0.0031(18) 0.0051(19)
C4 0.033(3) 0.030(3) 0.020(2) -0.008(2) 0.009(2) -0.006(2)
C5 0.029(2) 0.028(2) 0.0161(19) -0.006(2) -0.0022(16) -0.002(2)
C6 0.022(2) 0.021(2) 0.016(2) 0.0017(18) 0.0006(17) -0.0050(18)
C7 0.023(3) 0.025(3) 0.019(2) -0.001(2) -0.0057(18) -0.0033(19)
C8 0.013(2) 0.021(2) 0.017(2) -0.0003(19) -0.0032(16) -0.0011(17)
C9 0.015(2) 0.020(2) 0.018(2) -0.0023(19) -0.0010(16) -0.0019(17)
C10 0.018(2) 0.023(2) 0.027(2) -0.003(2) 0.0057(18) 0.0005(19)
C11 0.024(3) 0.019(3) 0.035(3) -0.005(2) 0.004(2) 0.0045(19)
C12 0.020(2) 0.018(2) 0.036(3) 0.002(2) -0.0042(19) 0.0038(18)
C13 0.014(2) 0.025(2) 0.027(3) 0.002(2) -0.0097(18) -0.0016(17)
C14 0.032(3) 0.019(2) 0.025(2) 0.006(2) -0.0073(19) -0.004(2)
C15 0.012(2) 0.023(2) 0.023(2) -0.002(2) 0.0032(17) 0.0016(17)
C16 0.016(2) 0.025(2) 0.021(2) 0.000(2) -0.0003(17) -0.0037(18)
C17 0.014(2) 0.024(2) 0.025(2) -0.001(2) -0.0069(17) -0.0036(17)
C18 0.026(2) 0.027(2) 0.032(2) 0.004(3) -0.0058(18) -0.010(2)
C19 0.027(2) 0.033(3) 0.031(2) 0.011(3) -0.0077(18) -0.015(2)
C20 0.022(3) 0.049(3) 0.022(2) -0.001(2) 0.0073(19) -0.010(2)
C21 0.019(3) 0.038(3) 0.026(3) -0.003(2) 0.0021(19) -0.008(2)
C22 0.026(3) 0.018(2) 0.030(3) -0.004(2) -0.0013(19) 0.0002(19)
C23 0.057(4) 0.056(4) 0.042(4) 0.021(3) -0.003(3) -0.017(3)
C24 0.037(3) 0.041(3) 0.039(3) -0.008(3) 0.013(2) 0.005(3)
C25 0.017(2) 0.023(2) 0.011(2) -0.0017(18) 0.0030(16) 0.0017(17)
C26 0.019(2) 0.015(2) 0.015(2) 0.0031(18) 0.0015(16) -0.0043(17)
C27 0.020(2) 0.019(2) 0.018(2) 0.0071(18) 0.0039(17) -0.0028(18)
C28 0.016(2) 0.029(3) 0.027(2) 0.006(2) -0.0019(18) -0.0016(18)
C29 0.025(3) 0.035(3) 0.024(3) 0.003(2) -0.005(2) -0.013(2)
C30 0.033(3) 0.022(3) 0.023(2) -0.002(2) 0.000(2) -0.009(2)
C31 0.022(3) 0.017(2) 0.021(2) 0.0022(19) -0.0007(18) -0.0012(18)
C32 0.017(2) 0.028(3) 0.032(2) 0.000(2) 0.0041(18) -0.0021(18)
C33 0.026(3) 0.072(5) 0.045(4) -0.017(3) -0.010(3) -0.011(3)
C34 0.026(3) 0.021(3) 0.033(3) -0.008(2) 0.004(2) -0.002(2)
C35 0.033(3) 0.071(5) 0.025(3) 0.012(3) -0.008(2) -0.001(3)
C36 0.031(3) 0.034(3) 0.028(3) -0.008(2) 0.007(2) -0.012(2)
C37 0.020(3) 0.033(3) 0.046(3) 0.004(3) 0.000(2) 0.003(2)
C38 0.028(3) 0.026(3) 0.054(4) 0.011(3) -0.016(2) 0.001(2)

loop_
_atom_type_symbol
_atom_type_description
_atom_type_scat_dispersion_real
_atom_type_scat_dispersion_imag
_atom_type_scat_source
C C 0.0033 0.0016 'International Tables Vol C Tables 4.2.6.8 and 6.1.1.4'
H H 0.0000 0.0000 'International Tables Vol C Tables 4.2.6.8 and 6.1.1.4'
N N 0.0061 0.0033 'International Tables Vol C Tables 4.2.6.8 and 6.1.1.4'
O O 0.0106 0.0060 'International Tables Vol C Tables 4.2.6.8 and 6.1.1.4'
V V 0.3005 0.5294 'International Tables Vol C Tables 4.2.6.8 and 6.1.1.4'

loop_
_geom_angle_atom_site_label_1
_geom_angle_atom_site_label_2
_geom_angle_atom_site_label_3
_geom_angle
_geom_angle_site_symmetry_1
_geom_angle_site_symmetry_3
_geom_angle_publ_flag
N4 V1 N3 101.12(18) . . ?
N4 V1 O2 90.74(16) . . ?
N3 V1 O2 106.09(15) . . ?
N4 V1 O1 100.53(16) . . ?
N3 V1 O1 90.77(15) . . ?
O2 V1 O1 157.61(12) . . ?
N4 V1 N2 148.81(17) . . ?
N3 V1 N2 100.44(16) . . ?
O2 V1 N2 61.64(14) . . ?
O1 V1 N2 101.44(14) . . ?
N4 V1 N1 94.15(17) . . ?
N3 V1 N1 149.91(16) . . ?
O2 V1 N1 99.40(13) . . ?
O1 V1 N1 60.81(14) . . ?
N2 V1 N1 77.75(14) . . ?
N4 V1 C25 118.69(17) . . ?
N3 V1 C25 110.14(16) . . ?
O2 V1 C25 30.96(14) . . ?
O1 V1 C25 129.22(14) . . ?
N2 V1 C25 31.31(15) . . ?
N1 V1 C25 84.10(14) . . ?
N4 V1 C15 102.04(17) . . ?
N3 V1 C15 119.59(16) . . ?
O2 V1 C15 128.38(14) . . ?
O1 V1 C15 30.35(14) . . ?
N2 V1 C15 86.42(14) . . ?
N1 V1 C15 30.83(14) . . ?
C25 V1 C15 105.76(15) . . ?
C15 O1 V1 94.6(3) . . ?
C25 O2 V1 94.2(3) . . ?
C15 N1 C2 127.7(4) . . ?
C15 N1 V1 89.5(3) . . ?
C2 N1 V1 135.4(3) . . ?
C25 N2 C9 127.8(4) . . ?
C25 N2 V1 88.3(3) . . ?
C9 N2 V1 133.7(3) . . ?
C36 N3 C35 111.0(4) . . ?
C36 N3 V1 118.3(3) . . ?
C35 N3 V1 128.6(4) . . ?
C37 N4 C38 110.4(4) . . ?
C37 N4 V1 125.8(4) . . ?
C38 N4 V1 122.1(3) . . ?
C6 C1 C2 118.2(4) . . ?
C6 C1 C8 119.6(4) . . ?
C2 C1 C8 122.2(4) . . ?
C3 C2 N1 118.9(4) . . ?
C3 C2 C1 120.0(4) . . ?
N1 C2 C1 120.5(4) . . ?
C4 C3 C2 121.2(4) . . ?
C4 C3 H3 119.4 . . ?
C2 C3 H3 119.4 . . ?
C3 C4 C5 119.1(5) . . ?
C3 C4 H4 120.5 . . ?
C5 C4 H4 120.5 . . ?
C4 C5 C6 121.1(4) . . ?
C4 C5 H5 119.5 . . ?
C6 C5 H5 119.5 . . ?
C5 C6 C1 120.1(4) . . ?
C5 C6 C7 119.0(4) . . ?
C1 C6 C7 120.7(4) . . ?
C6 C7 H7A 109.5 . . ?
C6 C7 H7B 109.5 . . ?
H7A C7 H7B 109.5 . . ?
C6 C7 H7C 109.5 . . ?
H7A C7 H7C 109.5 . . ?
H7B C7 H7C 109.5 . . ?
C13 C8 C9 118.9(4) . . ?
C13 C8 C1 119.0(4) . . ?
C9 C8 C1 122.1(4) . . ?
C10 C9 N2 117.9(4) . . ?
C10 C9 C8 119.5(4) . . ?
N2 C9 C8 122.1(4) . . ?
C11 C10 C9 121.1(5) . . ?
C11 C10 H10 119.5 . . ?
C9 C10 H10 119.5 . . ?
C10 C11 C12 119.2(5) . . ?
C10 C11 H11 120.4 . . ?
C12 C11 H11 120.4 . . ?
C11 C12 C13 121.4(5) . . ?
C11 C12 H12 119.3 . . ?
C13 C12 H12 119.3 . . ?
C12 C13 C8 119.5(5) . . ?
C12 C13 C14 120.0(4) . . ?
C8 C13 C14 120.3(5) . . ?
C13 C14 H14A 109.5 . . ?
C13 C14 H14B 109.5 . . ?
H14A C14 H14B 109.5 . . ?
C13 C14 H14C 109.5 . . ?
H14A C14 H14C 109.5 . . ?
H14B C14 H14C 109.5 . . ?
O1 C15 N1 113.8(4) . . ?
O1 C15 C16 121.8(4) . . ?
N1 C15 C16 124.4(4) . . ?
O1 C15 V1 55.0(2) . . ?
N1 C15 V1 59.7(2) . . ?
C16 C15 V1 169.3(3) . . ?
C17 C16 C21 119.9(5) . . ?
C17 C16 C15 120.1(4) . . ?
C21 C16 C15 120.0(4) . . ?
C18 C17 C16 118.6(5) . . ?
C18 C17 C22 118.6(5) . . ?
C16 C17 C22 122.7(4) . . ?
C17 C18 C19 122.5(6) . . ?
C17 C18 H18 118.8 . . ?
C19 C18 H18 118.8 . . ?
C20 C19 C18 117.7(5) . . ?
C20 C19 C23 122.9(5) . . ?
C18 C19 C23 119.4(6) . . ?
C19 C20 C21 122.0(5) . . ?
C19 C20 H20 119.0 . . ?
C21 C20 H20 119.0 . . ?
C20 C21 C16 118.7(5) . . ?
C20 C21 C24 119.2(5) . . ?
C16 C21 C24 122.0(5) . . ?
C17 C22 H22A 109.5 . . ?
C17 C22 H22B 109.5 . . ?
H22A C22 H22B 109.5 . . ?
C17 C22 H22C 109.5 . . ?
H22A C22 H22C 109.5 . . ?
H22B C22 H22C 109.5 . . ?
C19 C23 H23A 109.5 . . ?
C19 C23 H23B 109.5 . . ?
H23A C23 H23B 109.5 . . ?
C19 C23 H23C 109.5 . . ?
H23A C23 H23C 109.5 . . ?
H23B C23 H23C 109.5 . . ?
C21 C24 H24A 109.5 . . ?
C21 C24 H24B 109.5 . . ?
H24A C24 H24B 109.5 . . ?
C21 C24 H24C 109.5 . . ?
H24A C24 H24C 109.5 . . ?
H24B C24 H24C 109.5 . . ?
O2 C25 N2 113.5(4) . . ?
O2 C25 C26 118.9(4) . . ?
N2 C25 C26 127.6(4) . . ?
O2 C25 V1 54.8(2) . . ?
N2 C25 V1 60.3(2) . . ?
C26 C25 V1 164.1(3) . . ?
C27 C26 C31 119.9(4) . . ?
C27 C26 C25 121.3(4) . . ?
C31 C26 C25 118.8(4) . . ?
C28 C27 C26 118.9(4) . . ?
C28 C27 C32 117.2(4) . . ?
C26 C27 C32 123.8(4) . . ?
C29 C28 C27 122.0(4) . . ?
C29 C28 H28 119.0 . . ?
C27 C28 H28 119.0 . . ?
C28 C29 C30 118.1(4) . . ?
C28 C29 C33 120.0(5) . . ?
C30 C29 C33 121.8(5) . . ?
C31 C30 C29 121.8(5) . . ?
C31 C30 H30 119.1 . . ?
C29 C30 H30 119.1 . . ?
C30 C31 C26 118.9(4) . . ?
C30 C31 C34 117.4(5) . . ?
C26 C31 C34 123.7(4) . . ?
C27 C32 H32A 109.5 . . ?
C27 C32 H32B 109.5 . . ?
H32A C32 H32B 109.5 . . ?
C27 C32 H32C 109.5 . . ?
H32A C32 H32C 109.5 . . ?
H32B C32 H32C 109.5 . . ?
C29 C33 H33A 109.5 . . ?
C29 C33 H33B 109.5 . . ?
H33A C33 H33B 109.5 . . ?
C29 C33 H33C 109.5 . . ?
H33A C33 H33C 109.5 . . ?
H33B C33 H33C 109.5 . . ?
C31 C34 H34A 109.5 . . ?
C31 C34 H34B 109.5 . . ?
H34A C34 H34B 109.5 . . ?
C31 C34 H34C 109.5 . . ?
H34A C34 H34C 109.5 . . ?
H34B C34 H34C 109.5 . . ?
N3 C35 H35A 109.5 . . ?
N3 C35 H35B 109.5 . . ?
H35A C35 H35B 109.5 . . ?
N3 C35 H35C 109.5 . . ?
H35A C35 H35C 109.5 . . ?
H35B C35 H35C 109.5 . . ?
N3 C36 H36A 109.5 . . ?
N3 C36 H36B 109.5 . . ?
H36A C36 H36B 109.5 . . ?
N3 C36 H36C 109.5 . . ?
H36A C36 H36C 109.5 . . ?
H36B C36 H36C 109.5 . . ?
N4 C37 H37A 109.5 . . ?
N4 C37 H37B 109.5 . . ?
H37A C37 H37B 109.5 . . ?
N4 C37 H37C 109.5 . . ?
H37A C37 H37C 109.5 . . ?
H37B C37 H37C 109.5 . . ?
N4 C38 H38A 109.5 . . ?
N4 C38 H38B 109.5 . . ?
H38A C38 H38B 109.5 . . ?
N4 C38 H38C 109.5 . . ?
H38A C38 H38C 109.5 . . ?
H38B C38 H38C 109.5 . . ?

loop_
_geom_bond_atom_site_label_1
_geom_bond_atom_site_label_2
_geom_bond_distance
_geom_bond_site_symmetry_2
_geom_bond_publ_flag
V1 N4 1.852(4) . ?
V1 N3 1.858(4) . ?
V1 O2 2.072(3) . ?
V1 O1 2.098(3) . ?
V1 N2 2.198(4) . ?
V1 N1 2.202(4) . ?
V1 C25 2.529(5) . ?
V1 C15 2.551(5) . ?
O1 C15 1.293(6) . ?
O2 C25 1.305(6) . ?
N1 C15 1.307(6) . ?
N1 C2 1.416(6) . ?
N2 C25 1.315(6) . ?
N2 C9 1.410(6) . ?
N3 C36 1.457(7) . ?
N3 C35 1.458(6) . ?
N4 C37 1.456(7) . ?
N4 C38 1.460(7) . ?
C1 C6 1.417(6) . ?
C1 C2 1.421(6) . ?
C1 C8 1.492(6) . ?
C2 C3 1.398(6) . ?
C3 C4 1.389(7) . ?
C3 H3 0.9500 . ?
C4 C5 1.395(7) . ?
C4 H4 0.9500 . ?
C5 C6 1.398(7) . ?
C5 H5 0.9500 . ?
C6 C7 1.524(7) . ?
C7 H7A 0.9800 . ?
C7 H7B 0.9800 . ?
C7 H7C 0.9800 . ?
C8 C13 1.410(7) . ?
C8 C9 1.416(6) . ?
C9 C10 1.407(7) . ?
C10 C11 1.380(7) . ?
C10 H10 0.9500 . ?
C11 C12 1.394(8) . ?
C11 H11 0.9500 . ?
C12 C13 1.395(7) . ?
C12 H12 0.9500 . ?
C13 C14 1.510(7) . ?
C14 H14A 0.9800 . ?
C14 H14B 0.9800 . ?
C14 H14C 0.9800 . ?
C15 C16 1.510(7) . ?
C16 C17 1.394(7) . ?
C16 C21 1.417(7) . ?
C17 C18 1.387(7) . ?
C17 C22 1.492(7) . ?
C18 C19 1.404(7) . ?
C18 H18 0.9500 . ?
C19 C20 1.373(9) . ?
C19 C23 1.515(8) . ?
C20 C21 1.402(8) . ?
C20 H20 0.9500 . ?
C21 C24 1.507(8) . ?
C22 H22A 0.9800 . ?
C22 H22B 0.9800 . ?
C22 H22C 0.9800 . ?
C23 H23A 0.9800 . ?
C23 H23B 0.9800 . ?
C23 H23C 0.9800 . ?
C24 H24A 0.9800 . ?
C24 H24B 0.9800 . ?
C24 H24C 0.9800 . ?
C25 C26 1.505(6) . ?
C26 C27 1.399(7) . ?
C26 C31 1.416(7) . ?
C27 C28 1.396(7) . ?
C27 C32 1.515(7) . ?
C28 C29 1.390(8) . ?
C28 H28 0.9500 . ?
C29 C30 1.393(8) . ?
C29 C33 1.519(7) . ?
C30 C31 1.391(7) . ?
C30 H30 0.9500 . ?
C31 C34 1.515(7) . ?
C32 H32A 0.9800 . ?
C32 H32B 0.9800 . ?
C32 H32C 0.9800 . ?
C33 H33A 0.9800 . ?
C33 H33B 0.9800 . ?
C33 H33C 0.9800 . ?
C34 H34A 0.9800 . ?
C34 H34B 0.9800 . ?
C34 H34C 0.9800 . ?
C35 H35A 0.9800 . ?
C35 H35B 0.9800 . ?
C35 H35C 0.9800 . ?
C36 H36A 0.9800 . ?
C36 H36B 0.9800 . ?
C36 H36C 0.9800 . ?
C37 H37A 0.9800 . ?
C37 H37B 0.9800 . ?
C37 H37C 0.9800 . ?
C38 H38A 0.9800 . ?
C38 H38B 0.9800 . ?
C38 H38C 0.9800 . ?

loop_
_geom_torsion_atom_site_label_1
_geom_torsion_atom_site_label_2
_geom_torsion_atom_site_label_3
_geom_torsion_atom_site_label_4
_geom_torsion
_geom_torsion_site_symmetry_1
_geom_torsion_site_symmetry_2
_geom_torsion_site_symmetry_3
_geom_torsion_site_symmetry_4
_geom_torsion_publ_flag
N4 V1 O1 C15 -95.9(3) . . . . ?
N3 V1 O1 C15 162.7(3) . . . . ?
O2 V1 O1 C15 23.2(5) . . . . ?
N2 V1 O1 C15 61.8(3) . . . . ?
N1 V1 O1 C15 -7.0(2) . . . . ?
C25 V1 O1 C15 45.6(3) . . . . ?
N4 V1 O2 C25 155.7(3) . . . . ?
N3 V1 O2 C25 -102.5(3) . . . . ?
O1 V1 O2 C25 35.0(5) . . . . ?
N2 V1 O2 C25 -9.1(3) . . . . ?
N1 V1 O2 C25 61.4(3) . . . . ?
C15 V1 O2 C25 49.7(3) . . . . ?
N4 V1 N1 C15 106.6(3) . . . . ?
N3 V1 N1 C15 -14.1(4) . . . . ?
O2 V1 N1 C15 -161.9(3) . . . . ?
O1 V1 N1 C15 6.9(2) . . . . ?
N2 V1 N1 C15 -103.8(3) . . . . ?
C25 V1 N1 C15 -134.9(3) . . . . ?
N4 V1 N1 C2 -103.7(4) . . . . ?
N3 V1 N1 C2 135.6(4) . . . . ?
O2 V1 N1 C2 -12.2(4) . . . . ?
O1 V1 N1 C2 156.6(5) . . . . ?
N2 V1 N1 C2 45.9(4) . . . . ?
C25 V1 N1 C2 14.8(4) . . . . ?
C15 V1 N1 C2 149.7(6) . . . . ?
N4 V1 N2 C25 -21.3(5) . . . . ?
N3 V1 N2 C25 111.8(3) . . . . ?
O2 V1 N2 C25 9.0(3) . . . . ?
O1 V1 N2 C25 -155.3(3) . . . . ?
N1 V1 N2 C25 -98.9(3) . . . . ?
C15 V1 N2 C25 -128.8(3) . . . . ?
N4 V1 N2 C9 123.9(4) . . . . ?
N3 V1 N2 C9 -103.0(4) . . . . ?
O2 V1 N2 C9 154.2(5) . . . . ?
O1 V1 N2 C9 -10.1(4) . . . . ?
N1 V1 N2 C9 46.3(4) . . . . ?
C25 V1 N2 C9 145.2(6) . . . . ?
C15 V1 N2 C9 16.4(4) . . . . ?
N4 V1 N3 C36 -158.5(3) . . . . ?
O2 V1 N3 C36 107.5(3) . . . . ?
O1 V1 N3 C36 -57.6(3) . . . . ?
N2 V1 N3 C36 44.2(3) . . . . ?
N1 V1 N3 C36 -39.4(5) . . . . ?
C25 V1 N3 C36 75.1(4) . . . . ?
C15 V1 N3 C36 -47.6(4) . . . . ?
N4 V1 N3 C35 3.2(5) . . . . ?
O2 V1 N3 C35 -90.8(4) . . . . ?
O1 V1 N3 C35 104.1(4) . . . . ?
N2 V1 N3 C35 -154.1(4) . . . . ?
N1 V1 N3 C35 122.3(5) . . . . ?
C25 V1 N3 C35 -123.2(4) . . . . ?
C15 V1 N3 C35 114.1(4) . . . . ?
N3 V1 N4 C37 120.0(4) . . . . ?
O2 V1 N4 C37 -133.4(4) . . . . ?
O1 V1 N4 C37 27.1(4) . . . . ?
N2 V1 N4 C37 -107.0(5) . . . . ?
N1 V1 N4 C37 -33.9(4) . . . . ?
C25 V1 N4 C37 -119.5(4) . . . . ?
C15 V1 N4 C37 -3.8(5) . . . . ?
N3 V1 N4 C38 -76.3(4) . . . . ?
O2 V1 N4 C38 30.3(4) . . . . ?
O1 V1 N4 C38 -169.2(4) . . . . ?
N2 V1 N4 C38 56.6(6) . . . . ?
N1 V1 N4 C38 129.7(4) . . . . ?
C25 V1 N4 C38 44.2(5) . . . . ?
C15 V1 N4 C38 159.9(4) . . . . ?
C15 N1 C2 C3 -115.3(5) . . . . ?
V1 N1 C2 C3 104.4(5) . . . . ?
C15 N1 C2 C1 73.4(6) . . . . ?
V1 N1 C2 C1 -67.0(6) . . . . ?
C6 C1 C2 C3 -4.5(6) . . . . ?
C8 C1 C2 C3 174.6(4) . . . . ?
C6 C1 C2 N1 166.8(4) . . . . ?
C8 C1 C2 N1 -14.1(6) . . . . ?
N1 C2 C3 C4 -171.8(4) . . . . ?
C1 C2 C3 C4 -0.4(7) . . . . ?
C2 C3 C4 C5 4.4(8) . . . . ?
C3 C4 C5 C6 -3.5(8) . . . . ?
C4 C5 C6 C1 -1.4(8) . . . . ?
C4 C5 C6 C7 174.4(5) . . . . ?
C2 C1 C6 C5 5.3(7) . . . . ?
C8 C1 C6 C5 -173.8(5) . . . . ?
C2 C1 C6 C7 -170.3(4) . . . . ?
C8 C1 C6 C7 10.5(7) . . . . ?
C6 C1 C8 C13 62.7(6) . . . . ?
C2 C1 C8 C13 -116.4(5) . . . . ?
C6 C1 C8 C9 -117.0(5) . . . . ?
C2 C1 C8 C9 63.9(6) . . . . ?
C25 N2 C9 C10 -122.0(5) . . . . ?
V1 N2 C9 C10 104.2(5) . . . . ?
C25 N2 C9 C8 66.4(6) . . . . ?
V1 N2 C9 C8 -67.3(6) . . . . ?
C13 C8 C9 C10 -4.9(6) . . . . ?
C1 C8 C9 C10 174.7(4) . . . . ?
C13 C8 C9 N2 166.6(4) . . . . ?
C1 C8 C9 N2 -13.8(6) . . . . ?
N2 C9 C10 C11 -172.4(4) . . . . ?
C8 C9 C10 C11 -0.6(7) . . . . ?
C9 C10 C11 C12 4.0(7) . . . . ?
C10 C11 C12 C13 -1.8(7) . . . . ?
C11 C12 C13 C8 -3.6(7) . . . . ?
C11 C12 C13 C14 172.9(4) . . . . ?
C9 C8 C13 C12 6.9(6) . . . . ?
C1 C8 C13 C12 -172.7(4) . . . . ?
C9 C8 C13 C14 -169.6(4) . . . . ?
C1 C8 C13 C14 10.8(6) . . . . ?
V1 O1 C15 N1 11.3(4) . . . . ?
V1 O1 C15 C16 -167.8(4) . . . . ?
C2 N1 C15 O1 -164.1(4) . . . . ?
V1 N1 C15 O1 -10.7(4) . . . . ?
C2 N1 C15 C16 14.9(7) . . . . ?
V1 N1 C15 C16 168.3(4) . . . . ?
C2 N1 C15 V1 -153.4(5) . . . . ?
N4 V1 C15 O1 90.3(3) . . . . ?
N3 V1 C15 O1 -20.0(3) . . . . ?
O2 V1 C15 O1 -169.0(2) . . . . ?
N2 V1 C15 O1 -120.0(3) . . . . ?
N1 V1 C15 O1 168.0(4) . . . . ?
C25 V1 C15 O1 -144.9(3) . . . . ?
N4 V1 C15 N1 -77.7(3) . . . . ?
N3 V1 C15 N1 171.9(3) . . . . ?
O2 V1 C15 N1 23.0(3) . . . . ?
O1 V1 C15 N1 -168.0(4) . . . . ?
N2 V1 C15 N1 72.0(3) . . . . ?
C25 V1 C15 N1 47.1(3) . . . . ?
N4 V1 C15 C16 166.7(17) . . . . ?
N3 V1 C15 C16 56.4(18) . . . . ?
O2 V1 C15 C16 -92.6(18) . . . . ?
O1 V1 C15 C16 76.4(17) . . . . ?
N2 V1 C15 C16 -43.6(18) . . . . ?
N1 V1 C15 C16 -115.6(18) . . . . ?
C25 V1 C15 C16 -68.5(18) . . . . ?
O1 C15 C16 C17 58.4(6) . . . . ?
N1 C15 C16 C17 -120.5(5) . . . . ?
V1 C15 C16 C17 -11(2) . . . . ?
O1 C15 C16 C21 -123.4(5) . . . . ?
N1 C15 C16 C21 57.7(6) . . . . ?
V1 C15 C16 C21 167.0(15) . . . . ?
C21 C16 C17 C18 -8.0(6) . . . . ?
C15 C16 C17 C18 170.2(4) . . . . ?
C21 C16 C17 C22 169.8(4) . . . . ?
C15 C16 C17 C22 -12.0(7) . . . . ?
C16 C17 C18 C19 1.9(7) . . . . ?
C22 C17 C18 C19 -176.0(4) . . . . ?
C17 C18 C19 C20 4.1(7) . . . . ?
C17 C18 C19 C23 -174.5(5) . . . . ?
C18 C19 C20 C21 -4.1(7) . . . . ?
C23 C19 C20 C21 174.5(5) . . . . ?
C19 C20 C21 C16 -1.9(7) . . . . ?
C19 C20 C21 C24 174.2(5) . . . . ?
C17 C16 C21 C20 8.1(7) . . . . ?
C15 C16 C21 C20 -170.1(4) . . . . ?
C17 C16 C21 C24 -167.9(5) . . . . ?
C15 C16 C21 C24 13.9(7) . . . . ?
V1 O2 C25 N2 14.7(4) . . . . ?
V1 O2 C25 C26 -162.7(3) . . . . ?
C9 N2 C25 O2 -162.3(4) . . . . ?
V1 N2 C25 O2 -13.8(4) . . . . ?
C9 N2 C25 C26 14.9(8) . . . . ?
V1 N2 C25 C26 163.4(4) . . . . ?
C9 N2 C25 V1 -148.5(5) . . . . ?
N4 V1 C25 O2 -27.9(3) . . . . ?
N3 V1 C25 O2 87.9(3) . . . . ?
O1 V1 C25 O2 -163.6(2) . . . . ?
N2 V1 C25 O2 164.5(4) . . . . ?
N1 V1 C25 O2 -119.4(3) . . . . ?
C15 V1 C25 O2 -141.6(3) . . . . ?
N4 V1 C25 N2 167.6(3) . . . . ?
N3 V1 C25 N2 -76.6(3) . . . . ?
O2 V1 C25 N2 -164.5(4) . . . . ?
O1 V1 C25 N2 31.9(3) . . . . ?
N1 V1 C25 N2 76.1(3) . . . . ?
C15 V1 C25 N2 53.9(3) . . . . ?
N4 V1 C25 C26 43.5(12) . . . . ?
N3 V1 C25 C26 159.3(12) . . . . ?
O2 V1 C25 C26 71.4(12) . . . . ?
O1 V1 C25 C26 -92.2(12) . . . . ?
N2 V1 C25 C26 -124.1(13) . . . . ?
N1 V1 C25 C26 -48.0(12) . . . . ?
C15 V1 C25 C26 -70.2(12) . . . . ?
O2 C25 C26 C27 -134.7(4) . . . . ?
N2 C25 C26 C27 48.2(7) . . . . ?
V1 C25 C26 C27 163.1(10) . . . . ?
O2 C25 C26 C31 44.4(6) . . . . ?
N2 C25 C26 C31 -132.6(5) . . . . ?
V1 C25 C26 C31 -17.8(14) . . . . ?
C31 C26 C27 C28 3.9(6) . . . . ?
C25 C26 C27 C28 -177.0(4) . . . . ?
C31 C26 C27 C32 -172.7(4) . . . . ?
C25 C26 C27 C32 6.4(7) . . . . ?
C26 C27 C28 C29 0.0(7) . . . . ?
C32 C27 C28 C29 176.8(4) . . . . ?
C27 C28 C29 C30 -3.4(7) . . . . ?
C27 C28 C29 C33 179.8(5) . . . . ?
C28 C29 C30 C31 2.9(7) . . . . ?
C33 C29 C30 C31 179.8(5) . . . . ?
C29 C30 C31 C26 0.8(7) . . . . ?
C29 C30 C31 C34 -177.7(5) . . . . ?
C27 C26 C31 C30 -4.3(7) . . . . ?
C25 C26 C31 C30 176.5(4) . . . . ?
C27 C26 C31 C34 174.2(4) . . . . ?
C25 C26 C31 C34 -5.0(7) . . . . ?
